data_7112003
loop_
_publ_author_name
'Tim Schulz'
'Christian Farber'
'Michael Leibold'
'Clemens Bruhn'
'Pascal Prochnow'
'Julia E. Bandow'
'Tanja Schneider'
'Timo Porsch'
'Max C. Holthausen'
'Ulrich Siemeling'

_publ_section_title
;
 Diastereoselective synthesis of a bicyclic beta-lactam with penicillin
 G-like spectrum of activity by carbonylation of an acyclic diaminocarbene
;
_journal_name_full Chem.Commun.
_journal_page_first 2341
_journal_paper_doi 10.1039/c3cc48538b
_journal_volume 50
_journal_year 2014
_chemical_formula_sum 'C16 H30 Cl4 N2 O'
_chemical_formula_weight 408.22
_chemical_name_systematic
; 
 ? 
;
_space_group_IT_number 2
_symmetry_cell_setting triclinic
_symmetry_Int_Tables_number 2
_symmetry_space_group_name_Hall '-P 1'
_symmetry_space_group_name_H-M 'P -1'
_atom_sites_solution_hydrogens geom
_atom_sites_solution_primary direct
_atom_sites_solution_secondary difmap
_audit_creation_method SHELXL-97
_cell_angle_alpha 90.854(7)
_cell_angle_beta 99.683(7)
_cell_angle_gamma 105.453(7)
_cell_formula_units_Z 2
_cell_length_a 7.0484(6)
_cell_length_b 10.8646(9)
_cell_length_c 14.7271(14)
_cell_measurement_reflns_used 11192
_cell_measurement_temperature 120(2)
_cell_measurement_theta_max 25.69
_cell_measurement_theta_min 2.33
_cell_volume 1069.40(17)
_computing_structure_refinement 'SHELXL-97 (Sheldrick, 1997)'
_computing_structure_solution 'SHELXS-97 (Sheldrick, 1990)'
_diffrn_ambient_temperature 120(2)
_diffrn_detector 'image plate (34 cm diameter)'
_diffrn_detector_area_resol_mean 6.67
_diffrn_detector_type STOE
_diffrn_measured_fraction_theta_full 0.982
_diffrn_measured_fraction_theta_max 0.982
_diffrn_measurement_details ' 212 frames, detector distance = 135 mm'
_diffrn_measurement_device '2-circle goniometer'
_diffrn_measurement_device_type 'STOE IPDS 2'
_diffrn_measurement_method 'rotation method'
_diffrn_radiation_collimation '0.5 mm diameter, multiple pinhole'
_diffrn_radiation_monochromator 'plane graphite'
_diffrn_radiation_polarisn_norm 0
_diffrn_radiation_type 'Mo K\a'
_diffrn_radiation_wavelength 0.71073
_diffrn_reflns_av_R_equivalents 0.0728
_diffrn_reflns_av_sigmaI/netI 0.0496
_diffrn_reflns_limit_h_max 8
_diffrn_reflns_limit_h_min -8
_diffrn_reflns_limit_k_max 13
_diffrn_reflns_limit_k_min -12
_diffrn_reflns_limit_l_max 17
_diffrn_reflns_limit_l_min -16
_diffrn_reflns_number 8101
_diffrn_reflns_theta_full 25.18
_diffrn_reflns_theta_max 25.18
_diffrn_reflns_theta_min 1.41
_diffrn_source 'sealed X-ray tube, 12 x 0.4 mm long-fine focus'
_diffrn_source_current 30
_diffrn_source_power 1.50
_diffrn_source_voltage 50
_diffrn_standards_decay_% 0
_exptl_absorpt_coefficient_mu 0.559
_exptl_absorpt_correction_T_max 0.9859
_exptl_absorpt_correction_T_min 0.7787
_exptl_absorpt_correction_type integration
_exptl_absorpt_process_details 'X-red ver. 1.31 (Stoe & Cie. 2005)'
_exptl_crystal_colour colorless
_exptl_crystal_density_diffrn 1.268
_exptl_crystal_density_method 'not measured'
_exptl_crystal_description plate
_exptl_crystal_F_000 432
_exptl_crystal_size_max 0.60
_exptl_crystal_size_mid 0.19
_exptl_crystal_size_min 0.02
_refine_diff_density_max 0.429
_refine_diff_density_min -0.599
_refine_diff_density_rms 0.122
_refine_ls_extinction_method none
_refine_ls_goodness_of_fit_ref 1.058
_refine_ls_hydrogen_treatment constr
_refine_ls_matrix_type full
_refine_ls_number_parameters 208
_refine_ls_number_reflns 3779
_refine_ls_number_restraints 0
_refine_ls_restrained_S_all 1.058
_refine_ls_R_factor_all 0.0572
_refine_ls_R_factor_gt 0.0522
_refine_ls_shift/su_max 0.000
_refine_ls_shift/su_mean 0.000
_refine_ls_structure_factor_coef Fsqd
_refine_ls_weighting_details 'calc w=1/[\s^2^(Fo^2^)+(0.1139P)^2^+0.0298P] where P=(Fo^2^+2Fc^2^)/3'
_refine_ls_weighting_scheme calc
_refine_ls_wR_factor_gt 0.1532
_refine_ls_wR_factor_ref 0.1574
_reflns_number_gt 3262
_reflns_number_total 3779
_reflns_threshold_expression >2sigma(I)
_cod_data_source_file c3cc48538b.txt
_cod_data_source_block i1009
_cod_original_cell_volume 1069.40(16)
_cod_database_code 7112003

loop_
_symmetry_equiv_pos_as_xyz
'x, y, z'
'-x, -y, -z'

loop_
_atom_site_label
_atom_site_type_symbol
_atom_site_fract_x
_atom_site_fract_y
_atom_site_fract_z
_atom_site_U_iso_or_equiv
_atom_site_adp_type
_atom_site_occupancy
_atom_site_symmetry_multiplicity
_atom_site_calc_flag
_atom_site_refinement_flags
C1 C 0.2176(3) 0.3706(2) 0.27538(15) 0.0337(5) Uani 1 1 d .
C2 C 0.2511(3) 0.2395(2) 0.30221(15) 0.0325(5) Uani 1 1 d .
H2A H 0.1262 0.1858 0.3205 0.039 Uiso 1 1 calc R
C3 C 0.2398(3) 0.2111(2) 0.19551(15) 0.0343(5) Uani 1 1 d .
C4 C 0.0502(3) 0.1122(2) 0.14717(16) 0.0391(5) Uani 1 1 d .
H4A H -0.0574 0.1050 0.1838 0.047 Uiso 1 1 calc R
H4B H 0.0768 0.0275 0.1429 0.047 Uiso 1 1 calc R
C5 C -0.0190(4) 0.1513(2) 0.04906(16) 0.0397(5) Uani 1 1 d .
H5A H -0.1409 0.0858 0.0187 0.048 Uiso 1 1 calc R
H5B H 0.0867 0.1553 0.0118 0.048 Uiso 1 1 calc R
C6 C -0.0640(3) 0.2831(2) 0.05279(17) 0.0417(5) Uani 1 1 d .
H6B H -0.1065 0.3057 -0.0109 0.050 Uiso 1 1 calc R
H6A H -0.1762 0.2770 0.0864 0.050 Uiso 1 1 calc R
C7 C 0.1183(3) 0.3903(2) 0.10059(16) 0.0378(5) Uani 1 1 d .
H7A H 0.0695 0.4635 0.1194 0.045 Uiso 1 1 calc R
C8 C 0.2727(4) 0.4398(2) 0.03780(18) 0.0435(5) Uani 1 1 d .
H8A H 0.3306 0.3712 0.0226 0.052 Uiso 1 1 calc R
H8B H 0.3790 0.5123 0.0699 0.052 Uiso 1 1 calc R
H8C H 0.2067 0.4676 -0.0191 0.052 Uiso 1 1 calc R
C9 C 0.4277(3) 0.1941(2) 0.16401(16) 0.0413(5) Uani 1 1 d .
H9A H 0.5462 0.2539 0.2006 0.050 Uiso 1 1 calc R
H9B H 0.4218 0.2113 0.0986 0.050 Uiso 1 1 calc R
H9C H 0.4354 0.1062 0.1726 0.050 Uiso 1 1 calc R
C10 C 0.5647(3) 0.3629(2) 0.41580(16) 0.0383(5) Uani 1 1 d .
H10A H 0.4791 0.4143 0.4360 0.046 Uiso 1 1 calc R
C11 C 0.7170(3) 0.3485(3) 0.49998(18) 0.0452(6) Uani 1 1 d .
H11A H 0.7996 0.2962 0.4816 0.054 Uiso 1 1 calc R
H11B H 0.6459 0.3070 0.5479 0.054 Uiso 1 1 calc R
H11C H 0.8028 0.4332 0.5242 0.054 Uiso 1 1 calc R
C12 C 0.6763(4) 0.4349(2) 0.34368(19) 0.0445(6) Uani 1 1 d .
H12A H 0.5795 0.4476 0.2911 0.053 Uiso 1 1 calc R
H12B H 0.7597 0.3851 0.3227 0.053 Uiso 1 1 calc R
H12C H 0.7613 0.5183 0.3711 0.053 Uiso 1 1 calc R
C13 C 0.3564(3) 0.1374(2) 0.44628(15) 0.0373(5) Uani 1 1 d .
H13A H 0.4783 0.1278 0.4881 0.045 Uiso 1 1 calc R
C14 C 0.2338(4) 0.1903(3) 0.50591(17) 0.0440(6) Uani 1 1 d .
H14C H 0.1917 0.1290 0.5516 0.053 Uiso 1 1 calc R
H14B H 0.1154 0.2040 0.4665 0.053 Uiso 1 1 calc R
H14A H 0.3159 0.2717 0.5377 0.053 Uiso 1 1 calc R
C15 C 0.2444(3) 0.0056(2) 0.39942(18) 0.0407(5) Uani 1 1 d .
H15C H 0.1995 -0.0533 0.4461 0.049 Uiso 1 1 calc R
H15B H 0.3337 -0.0270 0.3672 0.049 Uiso 1 1 calc R
H15A H 0.1281 0.0125 0.3549 0.049 Uiso 1 1 calc R
C16 C 0.6287(4) 0.8149(2) 0.20857(18) 0.0476(6) Uani 1 1 d .
H16A H 0.6701 0.8925 0.2523 0.057 Uiso 1 1 calc R
Cl1 Cl 0.74511(7) 0.09225(5) 0.34067(4) 0.0374(2) Uani 1 1 d .
Cl2 Cl 0.42887(11) 0.70156(7) 0.24466(5) 0.0578(2) Uani 1 1 d .
Cl3 Cl 0.55231(10) 0.86082(7) 0.09590(5) 0.0544(2) Uani 1 1 d .
Cl4 Cl 0.83640(12) 0.75103(7) 0.21090(6) 0.0639(3) Uani 1 1 d .
N1 N 0.2119(3) 0.34242(17) 0.18433(13) 0.0329(4) Uani 1 1 d .
N2 N 0.4279(3) 0.23097(17) 0.37359(12) 0.0331(4) Uani 1 1 d .
H2 H 0.5059 0.1942 0.3427 0.040 Uiso 1 1 calc R
O1 O 0.1894(2) 0.46014(15) 0.31672(12) 0.0418(4) Uani 1 1 d .

loop_
_atom_site_aniso_label
_atom_site_aniso_U_11
_atom_site_aniso_U_22
_atom_site_aniso_U_33
_atom_site_aniso_U_23
_atom_site_aniso_U_13
_atom_site_aniso_U_12
C1 0.0300(10) 0.0362(11) 0.0371(11) 0.0018(9) 0.0116(8) 0.0093(9)
C2 0.0320(10) 0.0347(11) 0.0332(11) 0.0007(9) 0.0103(8) 0.0106(9)
C3 0.0384(11) 0.0351(11) 0.0344(11) 0.0017(9) 0.0138(9) 0.0140(9)
C4 0.0457(12) 0.0351(11) 0.0387(12) 0.0026(9) 0.0147(10) 0.0102(10)
C5 0.0422(12) 0.0404(12) 0.0365(12) 0.0021(10) 0.0102(9) 0.0093(10)
C6 0.0378(11) 0.0457(13) 0.0435(12) 0.0023(10) 0.0089(10) 0.0135(10)
C7 0.0388(11) 0.0371(12) 0.0408(12) 0.0036(10) 0.0116(9) 0.0134(9)
C8 0.0470(13) 0.0438(13) 0.0421(13) 0.0096(11) 0.0153(10) 0.0115(11)
C9 0.0421(12) 0.0534(14) 0.0368(12) 0.0019(10) 0.0149(10) 0.0227(11)
C10 0.0340(10) 0.0387(12) 0.0425(12) -0.0054(10) 0.0093(9) 0.0093(9)
C11 0.0384(12) 0.0504(14) 0.0453(13) -0.0082(11) 0.0078(10) 0.0097(11)
C12 0.0380(11) 0.0396(13) 0.0562(15) 0.0013(11) 0.0152(11) 0.0072(10)
C13 0.0340(10) 0.0451(13) 0.0364(11) 0.0089(10) 0.0124(9) 0.0128(10)
C14 0.0399(12) 0.0581(15) 0.0380(12) 0.0049(11) 0.0154(10) 0.0149(11)
C15 0.0367(11) 0.0381(12) 0.0500(13) 0.0107(10) 0.0124(10) 0.0112(9)
C16 0.0544(14) 0.0421(13) 0.0437(13) -0.0017(11) 0.0145(11) 0.0056(11)
Cl1 0.0334(3) 0.0416(3) 0.0410(3) -0.0004(2) 0.0112(2) 0.0141(2)
Cl2 0.0646(4) 0.0508(4) 0.0536(4) 0.0010(3) 0.0238(3) 0.0003(3)
Cl3 0.0570(4) 0.0579(4) 0.0451(4) 0.0037(3) 0.0128(3) 0.0079(3)
Cl4 0.0629(4) 0.0594(5) 0.0725(5) 0.0053(4) 0.0163(4) 0.0191(4)
N1 0.0332(9) 0.0322(9) 0.0366(9) 0.0027(7) 0.0122(7) 0.0106(7)
N2 0.0310(9) 0.0347(9) 0.0361(10) 0.0000(8) 0.0121(7) 0.0094(7)
O1 0.0459(9) 0.0399(9) 0.0452(9) -0.0029(7) 0.0152(7) 0.0173(7)

loop_
_atom_type_symbol
_atom_type_description
_atom_type_scat_dispersion_real
_atom_type_scat_dispersion_imag
_atom_type_scat_source
C C 0.0033 0.0016 'International Tables Vol C Tables 4.2.6.8 and 6.1.1.4'
H H 0.0000 0.0000 'International Tables Vol C Tables 4.2.6.8 and 6.1.1.4'
Cl Cl 0.1484 0.1585 'International Tables Vol C Tables 4.2.6.8 and 6.1.1.4'
N N 0.0061 0.0033 'International Tables Vol C Tables 4.2.6.8 and 6.1.1.4'
O O 0.0106 0.0060 'International Tables Vol C Tables 4.2.6.8 and 6.1.1.4'

loop_
_geom_angle_atom_site_label_1
_geom_angle_atom_site_label_2
_geom_angle_atom_site_label_3
_geom_angle
O1 C1 N1 132.9(2)
O1 C1 C2 134.9(2)
N1 C1 C2 91.92(16)
N2 C2 C1 121.30(17)
N2 C2 C3 122.18(16)
C1 C2 C3 85.93(16)
N2 C2 H2A 108.4
C1 C2 H2A 108.4
C3 C2 H2A 108.4
N1 C3 C9 113.95(18)
N1 C3 C4 109.07(17)
C9 C3 C4 112.18(18)
N1 C3 C2 85.78(14)
C9 C3 C2 117.69(18)
C4 C3 C2 115.27(17)
C3 C4 C5 110.59(19)
C3 C4 H4A 109.5
C5 C4 H4A 109.5
C3 C4 H4B 109.5
C5 C4 H4B 109.5
H4A C4 H4B 108.1
C4 C5 C6 111.13(19)
C4 C5 H5A 109.4
C6 C5 H5A 109.4
C4 C5 H5B 109.4
C6 C5 H5B 109.4
H5A C5 H5B 108.0
C7 C6 C5 112.55(19)
C7 C6 H6B 109.1
C5 C6 H6B 109.1
C7 C6 H6A 109.1
C5 C6 H6A 109.1
H6B C6 H6A 107.8
N1 C7 C8 110.40(18)
N1 C7 C6 108.65(19)
C8 C7 C6 113.2(2)
N1 C7 H7A 108.2
C8 C7 H7A 108.2
C6 C7 H7A 108.2
C7 C8 H8A 109.5
C7 C8 H8B 109.5
H8A C8 H8B 109.5
C7 C8 H8C 109.5
H8A C8 H8C 109.5
H8B C8 H8C 109.5
C3 C9 H9A 109.5
C3 C9 H9B 109.5
H9A C9 H9B 109.5
C3 C9 H9C 109.5
H9A C9 H9C 109.5
H9B C9 H9C 109.5
C12 C10 C11 109.27(19)
C12 C10 N2 110.33(18)
C11 C10 N2 111.50(19)
C12 C10 H10A 108.6
C11 C10 H10A 108.6
N2 C10 H10A 108.6
C10 C11 H11A 109.5
C10 C11 H11B 109.5
H11A C11 H11B 109.5
C10 C11 H11C 109.5
H11A C11 H11C 109.5
H11B C11 H11C 109.5
C10 C12 H12A 109.5
C10 C12 H12B 109.5
H12A C12 H12B 109.5
C10 C12 H12C 109.5
H12A C12 H12C 109.5
H12B C12 H12C 109.5
C15 C13 C14 112.97(19)
C15 C13 N2 109.99(18)
C14 C13 N2 111.54(18)
C15 C13 H13A 107.4
C14 C13 H13A 107.4
N2 C13 H13A 107.4
C13 C14 H14C 109.5
C13 C14 H14B 109.5
H14C C14 H14B 109.5
C13 C14 H14A 109.5
H14C C14 H14A 109.5
H14B C14 H14A 109.5
C13 C15 H15C 109.5
C13 C15 H15B 109.5
H15C C15 H15B 109.5
C13 C15 H15A 109.5
H15C C15 H15A 109.5
H15B C15 H15A 109.5
Cl2 C16 Cl4 110.23(15)
Cl2 C16 Cl3 110.59(15)
Cl4 C16 Cl3 110.24(14)
Cl2 C16 H16A 108.6
Cl4 C16 H16A 108.6
Cl3 C16 H16A 108.6
C1 N1 C7 131.34(17)
C1 N1 C3 96.36(17)
C7 N1 C3 126.90(18)
C2 N2 C13 110.03(16)
C2 N2 C10 113.79(16)
C13 N2 C10 113.65(17)
C2 N2 H2 106.2
C13 N2 H2 106.2
C10 N2 H2 106.2

loop_
_geom_bond_atom_site_label_1
_geom_bond_atom_site_label_2
_geom_bond_distance
C1 O1 1.218(3)
C1 N1 1.362(3)
C1 C2 1.550(3)
C2 N2 1.514(3)
C2 C3 1.582(3)
C2 H2A 1.0000
C3 N1 1.499(3)
C3 C9 1.528(3)
C3 C4 1.530(3)
C4 C5 1.549(3)
C4 H4A 0.9900
C4 H4B 0.9900
C5 C6 1.549(3)
C5 H5A 0.9900
C5 H5B 0.9900
C6 C7 1.542(3)
C6 H6B 0.9900
C6 H6A 0.9900
C7 N1 1.468(3)
C7 C8 1.539(3)
C7 H7A 1.0000
C8 H8A 0.9800
C8 H8B 0.9800
C8 H8C 0.9800
C9 H9A 0.9800
C9 H9B 0.9800
C9 H9C 0.9800
C10 C12 1.529(3)
C10 C11 1.537(3)
C10 N2 1.551(3)
C10 H10A 1.0000
C11 H11A 0.9800
C11 H11B 0.9800
C11 H11C 0.9800
C12 H12A 0.9800
C12 H12B 0.9800
C12 H12C 0.9800
C13 C15 1.528(3)
C13 C14 1.534(3)
C13 N2 1.541(3)
C13 H13A 1.0000
C14 H14C 0.9800
C14 H14B 0.9800
C14 H14A 0.9800
C15 H15C 0.9800
C15 H15B 0.9800
C15 H15A 0.9800
C16 Cl2 1.769(3)
C16 Cl4 1.775(3)
C16 Cl3 1.778(3)
C16 H16A 1.0000
N2 H2 0.9300
